data_4066269
loop_
_publ_author_name
'Hlina, Johann'
'Baumgartner, Judith'
'Marschner, Christoph'

_publ_section_title
;
 Polygermane Building Blocks&#x2020;
;
_journal_issue 21
_journal_name_full Organometallics
_journal_page_first 5289
_journal_paper_doi 10.1021/om100377n
_journal_volume 29
_journal_year 2010
_chemical_formula_sum 'C40.66667 H89.33333 Ge6 K2 O12'
_chemical_formula_weight 1284.19
_chemical_name_systematic
;
 ?
;
_space_group_IT_number 2
_symmetry_cell_setting triclinic
_symmetry_space_group_name_Hall '-P 1'
_symmetry_space_group_name_H-M 'P -1'
_atom_sites_solution_hydrogens geom
_atom_sites_solution_primary direct
_atom_sites_solution_secondary difmap
_audit_creation_method SHELXL-97
_cell_angle_alpha 114.57(3)
_cell_angle_beta 91.94(3)
_cell_angle_gamma 101.78(3)
_cell_formula_units_Z 3
_cell_length_a 11.989(2)
_cell_length_b 19.870(4)
_cell_length_c 20.493(4)
_cell_measurement_reflns_used 1311
_cell_measurement_temperature 100(2)
_cell_measurement_theta_max 37.149
_cell_measurement_theta_min 4.633
_cell_volume 4307.5(19)
_computing_cell_refinement 'Bruker XSCANS'
_computing_data_collection 'Bruker XSCANS'
_computing_data_reduction 'Bruker SHELXTL'
_computing_molecular_graphics 'Bruker SHELXTL'
_computing_publication_material 'Bruker SHELXTL'
_computing_structure_refinement 'SHELXL-97 (Sheldrick, 1997)'
_computing_structure_solution 'SHELXS-97 (Sheldrick, 1990)'
_diffrn_ambient_temperature 100(2)
_diffrn_measured_fraction_theta_full 0.974
_diffrn_measured_fraction_theta_max 0.974
_diffrn_measurement_device_type 'SMART APEX'
_diffrn_measurement_method '\w scans'
_diffrn_radiation_monochromator graphite
_diffrn_radiation_source 'fine-focus sealed tube'
_diffrn_radiation_type MoK\a
_diffrn_radiation_wavelength 0.71073
_diffrn_reflns_av_R_equivalents 0.1528
_diffrn_reflns_av_sigmaI/netI 0.2625
_diffrn_reflns_limit_h_max 14
_diffrn_reflns_limit_h_min -14
_diffrn_reflns_limit_k_max 23
_diffrn_reflns_limit_k_min -23
_diffrn_reflns_limit_l_max 24
_diffrn_reflns_limit_l_min -24
_diffrn_reflns_number 29964
_diffrn_reflns_theta_full 25.00
_diffrn_reflns_theta_max 25.00
_diffrn_reflns_theta_min 1.10
_exptl_absorpt_coefficient_mu 3.294
_exptl_absorpt_correction_T_max 0.8795
_exptl_absorpt_correction_T_min 0.8526
_exptl_absorpt_correction_type multi-scan
_exptl_absorpt_process_details SADABS
_exptl_crystal_colour yellow
_exptl_crystal_density_diffrn 1.485
_exptl_crystal_density_method 'not measured'
_exptl_crystal_description blocks
_exptl_crystal_F_000 1978
_exptl_crystal_size_max 0.05
_exptl_crystal_size_mid 0.05
_exptl_crystal_size_min 0.04
_refine_diff_density_max 1.157
_refine_diff_density_min -1.007
_refine_diff_density_rms 0.166
_refine_ls_extinction_method none
_refine_ls_goodness_of_fit_ref 1.008
_refine_ls_hydrogen_treatment mixed
_refine_ls_matrix_type full
_refine_ls_number_parameters 779
_refine_ls_number_reflns 14778
_refine_ls_number_restraints 0
_refine_ls_restrained_S_all 1.008
_refine_ls_R_factor_all 0.2210
_refine_ls_R_factor_gt 0.1113
_refine_ls_shift/su_max 0.001
_refine_ls_shift/su_mean 0.000
_refine_ls_structure_factor_coef Fsqd
_refine_ls_weighting_details 'calc w=1/[\s^2^(Fo^2^)+(0.0594P)^2^+0.0000P] where P=(Fo^2^+2Fc^2^)/3'
_refine_ls_weighting_scheme calc
_refine_ls_wR_factor_gt 0.1758
_refine_ls_wR_factor_ref 0.2210
_reflns_number_gt 6801
_reflns_number_total 14778
_reflns_threshold_expression >2sigma(I)
_cod_data_source_file om100377n_si_001.cif
_cod_data_source_block 11_730j
_cod_depositor_comments
;
The following automatic conversions were performed:

'_symmetry_cell_setting' value 'Triclinic' changed to 'triclinic'
according to /home/saulius/struct/CIF-dictionaries/cif_core.dic
dictionary named 'cif_core.dic' version 2.4.1 from 2010-06-29.

Automatic conversion script
Id: cif_fix_values 1715 2011-07-08 13:25:40Z adriana 
;
_cod_original_cell_volume 4307.5(14)
_cod_original_sg_symbol_H-M P-1
_cod_database_code 4066269

loop_
_symmetry_equiv_pos_as_xyz
'x, y, z'
'-x, -y, -z'

loop_
_atom_site_label
_atom_site_type_symbol
_atom_site_fract_x
_atom_site_fract_y
_atom_site_fract_z
_atom_site_U_iso_or_equiv
_atom_site_adp_type
_atom_site_occupancy
_atom_site_symmetry_multiplicity
_atom_site_calc_flag
_atom_site_refinement_flags
K1 K 0.9582(3) 0.21710(18) -0.01372(17) 0.0267(8) Uani 1 1 d .
K2 K 0.6302(4) 0.3899(2) 0.37185(19) 0.0426(11) Uani 1 1 d .
K3 K 0.2907(3) 0.14572(19) 0.67475(18) 0.0281(8) Uani 1 1 d .
Ge1 Ge 0.81723(14) 0.32991(9) 0.12027(8) 0.0233(4) Uani 1 1 d .
Ge2 Ge 0.70126(14) 0.27943(9) 0.20080(9) 0.0257(4) Uani 1 1 d .
Ge3 Ge 0.67832(15) 0.40016(10) 0.10575(10) 0.0349(5) Uani 1 1 d .
Ge4 Ge 0.94177(15) 0.44460(10) 0.21905(9) 0.0326(5) Uani 1 1 d .
Ge5 Ge 0.61259(15) 0.15176(9) 0.10351(9) 0.0292(4) Uani 1 1 d .
Ge6 Ge 0.85260(15) 0.23135(10) 0.23938(9) 0.0332(5) Uani 1 1 d .
Ge7 Ge 0.07723(13) 0.06293(9) 0.51867(9) 0.0235(4) Uani 1 1 d .
Ge8 Ge -0.06199(14) 0.14358(10) 0.54898(9) 0.0307(5) Uani 1 1 d .
Ge9 Ge 0.07869(15) 0.06317(10) 0.39805(9) 0.0307(5) Uani 1 1 d .
O1 O 1.1895(9) 0.2015(6) 0.0301(5) 0.036(3) Uani 1 1 d .
O2 O 1.0166(9) 0.0693(6) -0.0437(5) 0.033(3) Uani 1 1 d .
O3 O 0.8467(10) 0.0761(6) -0.1373(5) 0.040(3) Uani 1 1 d .
O4 O 0.7998(9) 0.2116(6) -0.1220(6) 0.036(3) Uani 1 1 d .
O5 O 0.9873(9) 0.3408(6) -0.0558(6) 0.036(3) Uani 1 1 d .
O6 O 1.1507(9) 0.3408(6) 0.0466(5) 0.032(3) Uani 1 1 d .
O7 O 0.5531(12) 0.2496(6) 0.3958(6) 0.058(4) Uani 1 1 d .
O8 O 0.7473(10) 0.3627(7) 0.4774(8) 0.067(4) Uani 1 1 d .
O9 O 0.784(2) 0.5082(8) 0.5006(9) 0.161(11) Uani 1 1 d .
O10 O 0.6151(12) 0.5504(6) 0.4351(6) 0.046(3) Uani 1 1 d .
O11 O 0.4259(12) 0.4348(7) 0.3504(6) 0.055(4) Uani 1 1 d .
O12 O 0.3998(10) 0.2871(7) 0.3209(6) 0.050(3) Uani 1 1 d .
O13 O 0.4489(9) 0.0747(6) 0.7287(7) 0.046(3) Uani 1 1 d .
O14 O 0.2816(10) 0.1344(7) 0.8097(6) 0.044(3) Uani 1 1 d .
O15 O 0.2210(10) 0.2557(6) 0.7995(6) 0.043(3) Uani 1 1 d .
O16 O 0.2569(10) 0.2806(6) 0.6770(6) 0.045(3) Uani 1 1 d .
O17 O 0.4131(10) 0.2116(8) 0.5870(6) 0.052(4) Uani 1 1 d .
O18 O 0.4676(10) 0.0833(7) 0.5968(6) 0.051(3) Uani 1 1 d .
C1 C 0.5971(16) 0.4456(10) 0.1872(10) 0.062(6) Uani 1 1 d .
H1A H 0.5332 0.4616 0.1715 0.093 Uiso 1 1 calc R
H1B H 0.6500 0.4900 0.2256 0.093 Uiso 1 1 calc R
H1C H 0.5672 0.4081 0.2056 0.093 Uiso 1 1 calc R
C2 C 0.5507(12) 0.3355(8) 0.0285(9) 0.039(5) Uani 1 1 d .
H2A H 0.5006 0.3005 0.0435 0.059 Uiso 1 1 calc R
H2B H 0.5812 0.3062 -0.0156 0.059 Uiso 1 1 calc R
H2C H 0.5066 0.3676 0.0188 0.059 Uiso 1 1 calc R
C3 C 0.7298(13) 0.4824(9) 0.0731(9) 0.042(2) Uani 1 1 d .
H3A H 0.7450 0.4595 0.0227 0.062 Uiso 1 1 calc R
H3B H 0.8001 0.5180 0.1040 0.062 Uiso 1 1 calc R
H3C H 0.6693 0.5098 0.0765 0.062 Uiso 1 1 calc R
C4 C 0.8858(14) 0.4896(10) 0.3163(8) 0.054(6) Uani 1 1 d .
H4A H 0.8826 0.4546 0.3389 0.081 Uiso 1 1 calc R
H4B H 0.8089 0.4974 0.3097 0.081 Uiso 1 1 calc R
H4C H 0.9388 0.5385 0.3473 0.081 Uiso 1 1 calc R
C5 C 0.9970(14) 0.5354(8) 0.1990(9) 0.050(5) Uani 1 1 d .
H5A H 1.0235 0.5811 0.2449 0.075 Uiso 1 1 calc R
H5B H 0.9338 0.5419 0.1723 0.075 Uiso 1 1 calc R
H5C H 1.0606 0.5277 0.1700 0.075 Uiso 1 1 calc R
C6 C 1.0907(13) 0.4272(9) 0.2406(9) 0.042(2) Uani 1 1 d .
H6A H 1.1353 0.4222 0.2003 0.062 Uiso 1 1 calc R
H6B H 1.0787 0.3803 0.2473 0.062 Uiso 1 1 calc R
H6C H 1.1327 0.4703 0.2850 0.062 Uiso 1 1 calc R
C7 C 0.5003(13) 0.0862(9) 0.1345(9) 0.042(2) Uani 1 1 d .
H7A H 0.4347 0.1090 0.1491 0.062 Uiso 1 1 calc R
H7B H 0.5373 0.0820 0.1756 0.062 Uiso 1 1 calc R
H7C H 0.4735 0.0354 0.0943 0.062 Uiso 1 1 calc R
C8 C 0.5187(15) 0.1485(9) 0.0201(8) 0.043(5) Uani 1 1 d .
H8A H 0.5008 0.0968 -0.0192 0.065 Uiso 1 1 calc R
H8B H 0.5619 0.1842 0.0031 0.065 Uiso 1 1 calc R
H8C H 0.4470 0.1629 0.0351 0.065 Uiso 1 1 calc R
C9 C 0.7136(13) 0.0838(9) 0.0533(8) 0.038(4) Uani 1 1 d .
H9A H 0.7505 0.0696 0.0875 0.057 Uiso 1 1 calc R
H9B H 0.7726 0.1106 0.0348 0.057 Uiso 1 1 calc R
H9C H 0.6674 0.0378 0.0130 0.057 Uiso 1 1 calc R
C10 C 0.8014(15) 0.1351(10) 0.2498(10) 0.059(6) Uani 1 1 d .
H10A H 0.7865 0.0917 0.2019 0.089 Uiso 1 1 calc R
H10B H 0.7309 0.1358 0.2726 0.089 Uiso 1 1 calc R
H10C H 0.8617 0.1303 0.2799 0.089 Uiso 1 1 calc R
C11 C 0.9756(12) 0.2095(8) 0.1803(9) 0.036(4) Uani 1 1 d .
H11A H 1.0332 0.1959 0.2045 0.053 Uiso 1 1 calc R
H11B H 1.0116 0.2547 0.1736 0.053 Uiso 1 1 calc R
H11C H 0.9440 0.1670 0.1330 0.053 Uiso 1 1 calc R
C12 C 0.9408(13) 0.3041(9) 0.3340(8) 0.042(2) Uani 1 1 d .
H12A H 0.9850 0.2779 0.3525 0.062 Uiso 1 1 calc R
H12B H 0.8877 0.3250 0.3681 0.062 Uiso 1 1 calc R
H12C H 0.9934 0.3457 0.3286 0.062 Uiso 1 1 calc R
C13 C -0.1293(13) 0.1477(9) 0.6375(8) 0.040(3) Uani 1 1 d .
H13A H -0.1844 0.1798 0.6480 0.061 Uiso 1 1 calc R
H13B H -0.0679 0.1691 0.6785 0.061 Uiso 1 1 calc R
H13C H -0.1687 0.0961 0.6297 0.061 Uiso 1 1 calc R
C14 C -0.1993(12) 0.1117(9) 0.4782(9) 0.040(3) Uani 1 1 d .
H14A H -0.2534 0.1431 0.4998 0.061 Uiso 1 1 calc R
H14B H -0.2361 0.0580 0.4644 0.061 Uiso 1 1 calc R
H14C H -0.1769 0.1181 0.4352 0.061 Uiso 1 1 calc R
C15 C -0.0011(12) 0.2534(8) 0.5752(9) 0.033(4) Uani 1 1 d .
H15A H 0.0189 0.2599 0.5319 0.050 Uiso 1 1 calc R
H15B H 0.0675 0.2734 0.6112 0.050 Uiso 1 1 calc R
H15C H -0.0598 0.2812 0.5956 0.050 Uiso 1 1 calc R
C16 C -0.0454(15) -0.0119(9) 0.3209(9) 0.053(6) Uani 1 1 d .
H16A H -0.0262 -0.0146 0.2739 0.080 Uiso 1 1 calc R
H16B H -0.1178 0.0039 0.3300 0.080 Uiso 1 1 calc R
H16C H -0.0536 -0.0621 0.3207 0.080 Uiso 1 1 calc R
C17 C 0.0789(13) 0.1621(9) 0.3924(9) 0.040(3) Uani 1 1 d .
H17A H 0.1027 0.1593 0.3462 0.061 Uiso 1 1 calc R
H17B H 0.1327 0.2041 0.4324 0.061 Uiso 1 1 calc R
H17C H 0.0014 0.1710 0.3957 0.061 Uiso 1 1 calc R
C18 C 0.2192(14) 0.0437(10) 0.3526(9) 0.049(5) Uani 1 1 d .
H18A H 0.2290 -0.0061 0.3469 0.074 Uiso 1 1 calc R
H18B H 0.2862 0.0835 0.3834 0.074 Uiso 1 1 calc R
H18C H 0.2119 0.0442 0.3050 0.074 Uiso 1 1 calc R
C19 C 1.1776(15) 0.1366(10) 0.0457(10) 0.048(5) Uani 1 1 d .
H19A H 1.1271 0.1410 0.0838 0.058 Uiso 1 1 calc R
H19B H 1.2537 0.1340 0.0634 0.058 Uiso 1 1 calc R
C20 C 1.1269(15) 0.0670(10) -0.0217(9) 0.042(5) Uani 1 1 d .
H20A H 1.1760 0.0640 -0.0603 0.050 Uiso 1 1 calc R
H20B H 1.1227 0.0212 -0.0130 0.050 Uiso 1 1 calc R
C21 C 0.9705(18) 0.0105(9) -0.1117(9) 0.053(6) Uani 1 1 d .
H21A H 0.9761 -0.0388 -0.1123 0.063 Uiso 1 1 calc R
H21B H 1.0153 0.0181 -0.1488 0.063 Uiso 1 1 calc R
C22 C 0.8483(18) 0.0081(9) -0.1295(10) 0.057(6) Uani 1 1 d .
H22A H 0.8137 -0.0373 -0.1751 0.068 Uiso 1 1 calc R
H22B H 0.8039 0.0058 -0.0903 0.068 Uiso 1 1 calc R
C23 C 0.7374(17) 0.0807(10) -0.1559(8) 0.054(6) Uani 1 1 d .
H23A H 0.6942 0.0903 -0.1139 0.065 Uiso 1 1 calc R
H23B H 0.6959 0.0316 -0.1959 0.065 Uiso 1 1 calc R
C24 C 0.743(2) 0.1433(12) -0.1790(12) 0.094(4) Uani 1 1 d .
H24A H 0.7847 0.1335 -0.2217 0.113 Uiso 1 1 calc R
H24B H 0.6643 0.1457 -0.1925 0.113 Uiso 1 1 calc R
C25 C 0.821(2) 0.2748(12) -0.1406(12) 0.094(4) Uani 1 1 d .
H25A H 0.7477 0.2803 -0.1589 0.113 Uiso 1 1 calc R
H25B H 0.8714 0.2657 -0.1792 0.113 Uiso 1 1 calc R
C26 C 0.8762(14) 0.3441(10) -0.0768(8) 0.038(5) Uani 1 1 d .
H26A H 0.8813 0.3888 -0.0875 0.046 Uiso 1 1 calc R
H26B H 0.8295 0.3502 -0.0366 0.046 Uiso 1 1 calc R
C27 C 1.0425(13) 0.4079(8) 0.0075(9) 0.036(4) Uani 1 1 d .
H27A H 0.9978 0.4130 0.0483 0.043 Uiso 1 1 calc R
H27B H 1.0470 0.4535 -0.0016 0.043 Uiso 1 1 calc R
C28 C 1.1599(12) 0.4021(9) 0.0259(9) 0.036(4) Uani 1 1 d .
H28A H 1.2023 0.3924 -0.0165 0.043 Uiso 1 1 calc R
H28B H 1.2027 0.4505 0.0662 0.043 Uiso 1 1 calc R
C29 C 1.2598(12) 0.3339(9) 0.0666(8) 0.033(4) Uani 1 1 d .
H29A H 1.3028 0.3827 0.1064 0.040 Uiso 1 1 calc R
H29B H 1.3039 0.3222 0.0249 0.040 Uiso 1 1 calc R
C30 C 1.2459(14) 0.2715(9) 0.0908(9) 0.038(4) Uani 1 1 d .
H30A H 1.3220 0.2680 0.1076 0.046 Uiso 1 1 calc R
H30B H 1.1992 0.2819 0.1312 0.046 Uiso 1 1 calc R
C32 C 0.643(2) 0.2320(12) 0.4112(12) 0.094(4) Uani 1 1 d .
H32A H 0.6818 0.2156 0.3673 0.113 Uiso 1 1 calc R
H32B H 0.6180 0.1870 0.4212 0.113 Uiso 1 1 calc R
C33 C 0.7302(13) 0.2895(9) 0.4724(8) 0.034(4) Uani 1 1 d .
H33A H 0.7058 0.2898 0.5182 0.041 Uiso 1 1 calc R
H33B H 0.8041 0.2742 0.4668 0.041 Uiso 1 1 calc R
C34 C 0.8377(15) 0.4168(9) 0.5303(8) 0.036(4) Uani 1 1 d .
H34A H 0.9101 0.4000 0.5210 0.044 Uiso 1 1 calc R
H34B H 0.8212 0.4214 0.5788 0.044 Uiso 1 1 calc R
C35 C 0.8504(17) 0.4911(12) 0.5284(14) 0.088(9) Uani 1 1 d .
H35A H 0.8656 0.5295 0.5796 0.105 Uiso 1 1 calc R
H35B H 0.9221 0.4994 0.5073 0.105 Uiso 1 1 calc R
C36 C 0.803(2) 0.5832(10) 0.5035(11) 0.089(9) Uani 1 1 d .
H36A H 0.8392 0.5846 0.4613 0.107 Uiso 1 1 calc R
H36B H 0.8538 0.6210 0.5483 0.107 Uiso 1 1 calc R
C37 C 0.688(2) 0.6001(11) 0.5026(11) 0.072(7) Uani 1 1 d .
H37A H 0.6501 0.5942 0.5428 0.086 Uiso 1 1 calc R
H37B H 0.6970 0.6537 0.5104 0.086 Uiso 1 1 calc R
C38 C 0.5024(18) 0.5618(10) 0.4383(11) 0.065(7) Uani 1 1 d .
H38A H 0.5037 0.6158 0.4513 0.079 Uiso 1 1 calc R
H38B H 0.4657 0.5473 0.4747 0.079 Uiso 1 1 calc R
C39 C 0.4377(15) 0.5105(10) 0.3626(11) 0.049(5) Uani 1 1 d .
H39A H 0.3610 0.5209 0.3588 0.059 Uiso 1 1 calc R
H39B H 0.4808 0.5207 0.3260 0.059 Uiso 1 1 calc R
C40 C 0.3535(15) 0.3804(10) 0.2916(10) 0.046(5) Uani 1 1 d .
H40A H 0.3852 0.3808 0.2477 0.055 Uiso 1 1 calc R
H40B H 0.2789 0.3946 0.2922 0.055 Uiso 1 1 calc R
C41 C 0.332(2) 0.3050(12) 0.2850(12) 0.094(4) Uani 1 1 d .
H41A H 0.2544 0.2928 0.2980 0.113 Uiso 1 1 calc R
H41B H 0.3298 0.2708 0.2332 0.113 Uiso 1 1 calc R
C42 C 0.388(2) 0.2163(12) 0.3133(12) 0.094(4) Uani 1 1 d .
H42A H 0.3689 0.1823 0.2608 0.113 Uiso 1 1 calc R
H42B H 0.3205 0.2045 0.3364 0.113 Uiso 1 1 calc R
C43 C 0.4759(15) 0.1954(11) 0.3388(13) 0.077(8) Uani 1 1 d .
H43A H 0.4411 0.1544 0.3527 0.093 Uiso 1 1 calc R
H43B H 0.5193 0.1728 0.2981 0.093 Uiso 1 1 calc R
C44 C 0.3939(16) 0.0436(12) 0.7726(14) 0.076(8) Uani 1 1 d .
H44A H 0.4464 0.0207 0.7907 0.091 Uiso 1 1 calc R
H44B H 0.3247 0.0031 0.7443 0.091 Uiso 1 1 calc R
C45 C 0.3603(18) 0.1056(12) 0.8352(11) 0.065(6) Uani 1 1 d .
H45A H 0.3257 0.0850 0.8683 0.078 Uiso 1 1 calc R
H45B H 0.4292 0.1469 0.8626 0.078 Uiso 1 1 calc R
C46 C 0.2419(17) 0.1896(10) 0.8680(9) 0.059(7) Uani 1 1 d .
H46A H 0.3072 0.2324 0.8985 0.071 Uiso 1 1 calc R
H46B H 0.2043 0.1665 0.8985 0.071 Uiso 1 1 calc R
C47 C 0.1605(17) 0.2170(10) 0.8375(9) 0.055(6) Uani 1 1 d .
H47A H 0.0983 0.1737 0.8039 0.066 Uiso 1 1 calc R
H47B H 0.1256 0.2522 0.8764 0.066 Uiso 1 1 calc R
C48 C 0.1573(14) 0.2988(10) 0.7793(10) 0.049(5) Uani 1 1 d .
H48A H 0.1350 0.3373 0.8226 0.059 Uiso 1 1 calc R
H48B H 0.0867 0.2649 0.7460 0.059 Uiso 1 1 calc R
C49 C 0.2355(16) 0.3370(11) 0.7421(11) 0.059(6) Uani 1 1 d .
H49A H 0.1988 0.3723 0.7314 0.071 Uiso 1 1 calc R
H49B H 0.3088 0.3669 0.7741 0.071 Uiso 1 1 calc R
C50 C 0.3213(15) 0.3142(12) 0.6367(11) 0.067(7) Uani 1 1 d .
H50A H 0.3965 0.3468 0.6649 0.080 Uiso 1 1 calc R
H50B H 0.2789 0.3457 0.6236 0.080 Uiso 1 1 calc R
C51 C 0.3374(17) 0.2477(10) 0.5698(9) 0.054(6) Uani 1 1 d .
H51A H 0.2623 0.2110 0.5473 0.065 Uiso 1 1 calc R
H51B H 0.3676 0.2661 0.5342 0.065 Uiso 1 1 calc R
C52 C 0.4298(16) 0.1462(12) 0.5248(10) 0.065(7) Uani 1 1 d .
H52A H 0.4583 0.1615 0.4870 0.077 Uiso 1 1 calc R
H52B H 0.3566 0.1069 0.5040 0.077 Uiso 1 1 calc R
C53 C 0.5162(17) 0.1159(12) 0.5513(10) 0.071(7) Uani 1 1 d .
H53A H 0.5408 0.0767 0.5096 0.086 Uiso 1 1 calc R
H53B H 0.5847 0.1576 0.5785 0.086 Uiso 1 1 calc R
C54 C 0.5516(16) 0.0604(11) 0.6285(12) 0.072(6) Uani 1 1 d .
H54A H 0.6122 0.1054 0.6612 0.087 Uiso 1 1 calc R
H54B H 0.5879 0.0253 0.5904 0.087 Uiso 1 1 calc R
C55 C 0.4902(15) 0.0213(11) 0.6701(11) 0.072(6) Uani 1 1 d .
H55A H 0.4251 -0.0207 0.6380 0.087 Uiso 1 1 calc R
H55B H 0.5433 -0.0009 0.6886 0.087 Uiso 1 1 calc R
C56 C 0.3644(14) 0.6512(9) 0.2566(9) 0.033(4) Uani 1 1 d .
C57 C 0.4325(13) 0.7151(10) 0.2504(9) 0.040(5) Uani 1 1 d .
H57 H 0.4388 0.7650 0.2873 0.048 Uiso 1 1 calc R
C58 C 0.4898(13) 0.7051(9) 0.1908(8) 0.035(4) Uani 1 1 d .
H58 H 0.5337 0.7483 0.1867 0.042 Uiso 1 1 calc R
C59 C 0.4840(15) 0.6332(10) 0.1374(9) 0.052(6) Uani 1 1 d .
H59 H 0.5235 0.6277 0.0968 0.062 Uiso 1 1 calc R
C60 C 0.4243(15) 0.5713(11) 0.1416(10) 0.054(6) Uani 1 1 d .
H60 H 0.4214 0.5219 0.1049 0.065 Uiso 1 1 calc R
C61 C 0.3648(13) 0.5810(9) 0.2023(9) 0.033(4) Uani 1 1 d .
H61 H 0.3231 0.5367 0.2056 0.039 Uiso 1 1 calc R
C62 C 0.3042(14) 0.6613(10) 0.3202(9) 0.052(5) Uani 1 1 d .
H62A H 0.2415 0.6162 0.3084 0.078 Uiso 1 1 calc R
H62B H 0.2726 0.7064 0.3338 0.078 Uiso 1 1 calc R
H62C H 0.3583 0.6682 0.3606 0.078 Uiso 1 1 calc R

loop_
_atom_site_aniso_label
_atom_site_aniso_U_11
_atom_site_aniso_U_22
_atom_site_aniso_U_33
_atom_site_aniso_U_23
_atom_site_aniso_U_13
_atom_site_aniso_U_12
K1 0.030(2) 0.0263(19) 0.026(2) 0.0130(16) 0.0062(16) 0.0066(16)
K2 0.070(3) 0.035(2) 0.024(2) 0.0101(18) 0.001(2) 0.021(2)
K3 0.029(2) 0.031(2) 0.029(2) 0.0175(17) 0.0094(17) 0.0054(16)
Ge1 0.0225(10) 0.0232(9) 0.0248(9) 0.0106(8) 0.0085(8) 0.0053(8)
Ge2 0.0252(10) 0.0250(10) 0.0241(10) 0.0084(8) 0.0090(8) 0.0040(8)
Ge3 0.0333(11) 0.0400(11) 0.0426(12) 0.0259(10) 0.0136(9) 0.0130(9)
Ge4 0.0304(11) 0.0274(10) 0.0347(11) 0.0091(9) 0.0054(9) 0.0053(8)
Ge5 0.0311(11) 0.0275(10) 0.0274(10) 0.0119(8) 0.0032(8) 0.0036(8)
Ge6 0.0330(11) 0.0362(11) 0.0328(11) 0.0211(9) 0.0027(9) -0.0003(9)
Ge7 0.0198(9) 0.0262(10) 0.0269(10) 0.0164(8) 0.0017(8) 0.0001(8)
Ge8 0.0259(10) 0.0326(11) 0.0370(11) 0.0197(9) 0.0025(8) 0.0045(8)
Ge9 0.0276(10) 0.0361(11) 0.0321(10) 0.0214(9) 0.0029(8) 0.0010(8)
O1 0.043(7) 0.054(8) 0.030(7) 0.033(6) 0.010(6) 0.018(6)
O2 0.050(8) 0.027(7) 0.029(7) 0.014(6) 0.013(6) 0.017(6)
O3 0.053(8) 0.035(7) 0.026(7) 0.015(6) 0.000(6) 0.000(6)
O4 0.030(7) 0.039(7) 0.035(7) 0.015(6) 0.001(5) 0.002(5)
O5 0.040(7) 0.033(7) 0.039(7) 0.017(6) 0.005(6) 0.012(6)
O6 0.025(7) 0.037(7) 0.031(7) 0.018(6) -0.005(5) -0.005(5)
O7 0.087(11) 0.032(8) 0.051(8) 0.012(6) -0.025(8) 0.027(7)
O8 0.047(9) 0.045(9) 0.115(12) 0.050(9) -0.022(8) -0.006(7)
O9 0.28(3) 0.030(9) 0.118(15) 0.014(9) -0.169(17) 0.002(12)
O10 0.082(10) 0.044(8) 0.024(7) 0.024(6) 0.016(7) 0.016(7)
O11 0.115(12) 0.037(8) 0.028(7) 0.022(6) 0.010(7) 0.034(8)
O12 0.047(8) 0.042(8) 0.062(9) 0.029(7) -0.017(7) 0.001(6)
O13 0.039(8) 0.029(7) 0.078(10) 0.031(7) -0.010(7) 0.010(6)
O14 0.053(8) 0.048(8) 0.036(8) 0.032(7) 0.001(6) -0.004(6)
O15 0.051(8) 0.037(7) 0.044(8) 0.017(6) 0.021(6) 0.016(6)
O16 0.047(8) 0.041(8) 0.047(8) 0.024(7) -0.002(7) 0.000(6)
O17 0.040(8) 0.088(11) 0.040(8) 0.046(8) -0.001(6) 0.003(7)
O18 0.030(7) 0.062(9) 0.041(8) 0.007(7) 0.006(6) 0.002(6)
C1 0.089(16) 0.043(12) 0.090(16) 0.046(12) 0.065(13) 0.046(11)
C2 0.026(10) 0.029(10) 0.054(12) 0.018(9) -0.017(9) -0.007(8)
C3 0.041(6) 0.042(5) 0.041(5) 0.025(5) 0.005(4) -0.008(4)
C4 0.045(12) 0.050(12) 0.033(11) -0.011(9) -0.008(9) 0.006(10)
C5 0.052(12) 0.011(9) 0.072(14) 0.008(9) -0.026(10) 0.005(8)
C6 0.041(6) 0.042(5) 0.041(5) 0.025(5) 0.005(4) -0.008(4)
C7 0.041(6) 0.042(5) 0.041(5) 0.025(5) 0.005(4) -0.008(4)
C8 0.066(13) 0.041(11) 0.027(10) 0.020(9) -0.007(9) 0.010(10)
C9 0.042(11) 0.039(11) 0.023(9) 0.000(8) -0.004(8) 0.024(9)
C10 0.058(14) 0.059(13) 0.060(14) 0.044(11) -0.025(11) -0.018(10)
C11 0.011(9) 0.023(9) 0.064(13) 0.013(9) 0.003(8) -0.001(7)
C12 0.041(6) 0.042(5) 0.041(5) 0.025(5) 0.005(4) -0.008(4)
C13 0.028(6) 0.047(7) 0.050(7) 0.026(6) 0.010(5) 0.006(5)
C14 0.028(6) 0.047(7) 0.050(7) 0.026(6) 0.010(5) 0.006(5)
C15 0.018(9) 0.019(9) 0.066(12) 0.023(9) 0.004(8) 0.002(7)
C16 0.055(13) 0.050(12) 0.050(12) 0.033(10) -0.020(10) -0.015(10)
C17 0.028(6) 0.047(7) 0.050(7) 0.026(6) 0.010(5) 0.006(5)
C18 0.058(13) 0.068(14) 0.036(11) 0.029(10) 0.029(10) 0.029(11)
C19 0.047(12) 0.068(14) 0.068(14) 0.057(13) 0.024(11) 0.035(11)
C20 0.051(13) 0.047(12) 0.057(13) 0.040(11) 0.036(11) 0.033(10)
C21 0.113(19) 0.029(11) 0.026(11) 0.019(9) 0.044(12) 0.015(12)
C22 0.079(16) 0.027(11) 0.053(13) 0.023(10) 0.003(12) -0.022(10)
C23 0.074(16) 0.045(12) 0.008(9) -0.012(8) -0.006(10) -0.007(11)
C24 0.120(10) 0.062(7) 0.081(8) 0.021(6) -0.048(7) 0.015(7)
C25 0.120(10) 0.062(7) 0.081(8) 0.021(6) -0.048(7) 0.015(7)
C26 0.039(11) 0.071(13) 0.017(9) 0.024(9) 0.009(8) 0.026(10)
C27 0.042(11) 0.018(9) 0.057(12) 0.026(9) 0.005(10) 0.006(8)
C28 0.012(9) 0.034(10) 0.046(11) 0.008(9) 0.016(8) -0.007(8)
C29 0.016(9) 0.034(10) 0.030(10) 0.000(8) -0.011(8) -0.005(8)
C30 0.040(11) 0.049(12) 0.039(11) 0.033(10) 0.007(9) 0.011(9)
C32 0.120(10) 0.062(7) 0.081(8) 0.021(6) -0.048(7) 0.015(7)
C33 0.030(10) 0.040(11) 0.039(11) 0.020(9) 0.015(8) 0.016(9)
C34 0.059(13) 0.034(10) 0.025(10) 0.012(8) 0.010(9) 0.029(10)
C35 0.044(14) 0.065(16) 0.14(2) 0.055(17) -0.052(15) -0.018(12)
C36 0.16(3) 0.030(12) 0.054(15) 0.008(11) -0.066(16) 0.010(14)
C37 0.14(2) 0.045(14) 0.062(15) 0.046(13) 0.044(16) 0.030(15)
C38 0.082(17) 0.032(12) 0.091(18) 0.026(12) 0.063(15) 0.023(12)
C39 0.034(11) 0.055(13) 0.085(16) 0.047(13) 0.030(11) 0.026(10)
C40 0.050(13) 0.054(13) 0.047(12) 0.031(11) 0.016(10) 0.021(10)
C41 0.120(10) 0.062(7) 0.081(8) 0.021(6) -0.048(7) 0.015(7)
C42 0.120(10) 0.062(7) 0.081(8) 0.021(6) -0.048(7) 0.015(7)
C43 0.019(11) 0.054(14) 0.16(2) 0.059(16) 0.007(13) -0.014(10)
C44 0.037(13) 0.061(15) 0.16(3) 0.083(18) -0.022(15) 0.003(11)
C45 0.069(16) 0.085(17) 0.076(16) 0.072(15) 0.006(13) 0.009(13)
C46 0.079(16) 0.055(13) 0.022(10) 0.024(10) -0.006(11) -0.045(12)
C47 0.080(16) 0.047(13) 0.031(11) 0.013(10) 0.035(11) 0.008(11)
C48 0.032(11) 0.040(12) 0.054(13) 0.003(10) 0.002(10) 0.005(9)
C49 0.053(14) 0.054(14) 0.085(17) 0.044(13) -0.018(12) 0.018(11)
C50 0.031(12) 0.101(18) 0.093(18) 0.089(16) -0.014(11) -0.031(11)
C51 0.074(15) 0.055(13) 0.027(11) 0.035(10) -0.017(10) -0.031(11)
C52 0.040(13) 0.093(17) 0.037(12) 0.018(12) 0.029(11) -0.018(12)
C53 0.037(13) 0.098(18) 0.030(12) -0.011(12) -0.003(10) 0.000(13)
C54 0.026(10) 0.050(11) 0.096(15) -0.015(8) -0.020(8) 0.021(8)
C55 0.026(10) 0.050(11) 0.096(15) -0.015(8) -0.020(8) 0.021(8)
C56 0.036(11) 0.023(9) 0.036(11) 0.010(8) -0.004(8) 0.006(8)
C57 0.033(11) 0.046(12) 0.035(11) 0.018(9) -0.020(9) 0.001(9)
C58 0.034(11) 0.041(11) 0.017(9) 0.007(8) -0.012(8) -0.007(8)
C59 0.053(13) 0.049(13) 0.027(11) 0.008(10) -0.014(9) -0.021(10)
C60 0.045(13) 0.054(13) 0.055(14) 0.029(11) -0.011(11) -0.012(10)
C61 0.024(10) 0.037(11) 0.047(11) 0.032(10) -0.012(9) 0.000(8)
C62 0.029(11) 0.080(15) 0.050(12) 0.036(11) 0.019(10) 0.000(10)

loop_
_atom_type_symbol
_atom_type_description
_atom_type_scat_dispersion_real
_atom_type_scat_dispersion_imag
_atom_type_scat_source
C C 0.0033 0.0016 'International Tables Vol C Tables 4.2.6.8 and 6.1.1.4'
H H 0.0000 0.0000 'International Tables Vol C Tables 4.2.6.8 and 6.1.1.4'
Ge Ge 0.1547 1.8001 'International Tables Vol C Tables 4.2.6.8 and 6.1.1.4'
K K 0.2009 0.2494 'International Tables Vol C Tables 4.2.6.8 and 6.1.1.4'
O O 0.0106 0.0060 'International Tables Vol C Tables 4.2.6.8 and 6.1.1.4'

loop_
_geom_angle_atom_site_label_1
_geom_angle_atom_site_label_2
_geom_angle_atom_site_label_3
_geom_angle
_geom_angle_site_symmetry_1
_geom_angle_site_symmetry_3
O6 K1 O4 118.8(3) . .
O6 K1 O5 59.4(3) . .
O4 K1 O5 59.5(3) . .
O6 K1 O3 147.2(3) . .
O4 K1 O3 57.6(3) . .
O5 K1 O3 109.0(3) . .
O6 K1 O2 112.3(3) . .
O4 K1 O2 114.6(3) . .
O5 K1 O2 144.4(3) . .
O3 K1 O2 57.2(3) . .
O6 K1 O1 57.2(3) . .
O4 K1 O1 149.0(3) . .
O5 K1 O1 109.5(3) . .
O3 K1 O1 107.5(3) . .
O2 K1 O1 55.5(3) . .
O6 K1 Ge1 85.9(2) . .
O4 K1 Ge1 90.3(2) . .
O5 K1 Ge1 83.4(2) . .
O3 K1 Ge1 125.0(3) . .
O2 K1 Ge1 132.1(2) . .
O1 K1 Ge1 118.4(2) . .
O8 K2 O11 139.0(4) . .
O8 K2 O12 110.4(4) . .
O11 K2 O12 55.3(3) . .
O8 K2 O9 54.9(4) . .
O11 K2 O9 111.4(5) . .
O12 K2 O9 144.1(6) . .
O8 K2 O10 109.1(4) . .
O11 K2 O10 57.2(4) . .
O12 K2 O10 110.6(4) . .
O9 K2 O10 57.7(4) . .
O8 K2 O7 57.0(3) . .
O11 K2 O7 105.8(4) . .
O12 K2 O7 55.4(3) . .
O9 K2 O7 108.8(4) . .
O10 K2 O7 139.2(4) . .
O8 K2 Ge2 108.6(3) . .
O11 K2 Ge2 108.2(3) . .
O12 K2 Ge2 86.2(3) . .
O9 K2 Ge2 128.5(5) . .
O10 K2 Ge2 129.2(2) . .
O7 K2 Ge2 90.3(3) . .
O16 K3 O14 115.5(4) . .
O16 K3 O18 118.0(4) . .
O14 K3 O18 113.1(4) . .
O16 K3 O15 59.1(3) . .
O14 K3 O15 57.0(3) . .
O18 K3 O15 150.6(3) . .
O16 K3 O17 59.5(4) . .
O14 K3 O17 149.0(3) . .
O18 K3 O17 58.9(4) . .
O15 K3 O17 113.5(4) . .
O16 K3 O13 145.1(3) . .
O14 K3 O13 56.4(4) . .
O18 K3 O13 56.6(4) . .
O15 K3 O13 107.3(4) . .
O17 K3 O13 108.2(4) . .
O16 K3 C51 41.4(4) . .
O14 K3 C51 153.3(4) . .
O18 K3 C51 79.7(5) . .
O15 K3 C51 100.0(4) . .
O17 K3 C51 22.5(4) . .
O13 K3 C51 130.7(4) . .
O16 K3 Ge7 82.5(2) . .
O14 K3 Ge7 129.4(2) . .
O18 K3 Ge7 94.8(2) . .
O15 K3 Ge7 112.8(3) . .
O17 K3 Ge7 81.5(2) . .
O13 K3 Ge7 130.4(2) . .
C51 K3 Ge7 69.2(3) . .
Ge3 Ge1 Ge4 93.04(8) . .
Ge3 Ge1 Ge2 94.74(8) . .
Ge4 Ge1 Ge2 97.02(8) . .
Ge3 Ge1 K1 127.17(9) . .
Ge4 Ge1 K1 115.71(9) . .
Ge2 Ge1 K1 121.98(8) . .
Ge6 Ge2 Ge5 91.47(8) . .
Ge6 Ge2 Ge1 96.90(8) . .
Ge5 Ge2 Ge1 96.05(8) . .
Ge6 Ge2 K2 99.10(9) . .
Ge5 Ge2 K2 133.94(10) . .
Ge1 Ge2 K2 126.46(9) . .
C1 Ge3 C2 101.6(8) . .
C1 Ge3 C3 104.4(7) . .
C2 Ge3 C3 98.7(6) . .
C1 Ge3 Ge1 117.4(5) . .
C2 Ge3 Ge1 112.9(5) . .
C3 Ge3 Ge1 118.9(5) . .
C6 Ge4 C5 99.0(6) . .
C6 Ge4 C4 104.5(7) . .
C5 Ge4 C4 103.2(7) . .
C6 Ge4 Ge1 111.6(5) . .
C5 Ge4 Ge1 117.2(5) . .
C4 Ge4 Ge1 119.0(5) . .
C9 Ge5 C7 102.4(7) . .
C9 Ge5 C8 101.2(6) . .
C7 Ge5 C8 101.2(7) . .
C9 Ge5 Ge2 118.8(4) . .
C7 Ge5 Ge2 114.2(5) . .
C8 Ge5 Ge2 116.4(5) . .
C11 Ge6 C12 101.1(7) . .
C11 Ge6 C10 101.5(7) . .
C12 Ge6 C10 104.2(7) . .
C11 Ge6 Ge2 118.4(5) . .
C12 Ge6 Ge2 112.9(5) . .
C10 Ge6 Ge2 116.6(5) . .
Ge8 Ge7 Ge9 90.52(8) . .
Ge8 Ge7 Ge7 94.38(9) . 2_556
Ge9 Ge7 Ge7 97.77(10) . 2_556
Ge8 Ge7 K3 105.47(9) . .
Ge9 Ge7 K3 132.28(9) . .
Ge7 Ge7 K3 124.55(10) 2_556 .
C14 Ge8 C15 105.0(6) . .
C14 Ge8 C13 102.5(6) . .
C15 Ge8 C13 101.5(7) . .
C14 Ge8 Ge7 117.5(5) . .
C15 Ge8 Ge7 116.9(4) . .
C13 Ge8 Ge7 111.4(5) . .
C16 Ge9 C18 102.5(8) . .
C16 Ge9 C17 103.6(7) . .
C18 Ge9 C17 98.2(7) . .
C16 Ge9 Ge7 117.1(5) . .
C18 Ge9 Ge7 115.1(5) . .
C17 Ge9 Ge7 117.6(5) . .
C30 O1 C19 112.6(12) . .
C30 O1 K1 107.9(9) . .
C19 O1 K1 110.5(9) . .
C21 O2 C20 112.0(14) . .
C21 O2 K1 115.1(10) . .
C20 O2 K1 120.9(9) . .
C23 O3 C22 113.4(14) . .
C23 O3 K1 108.3(9) . .
C22 O3 K1 115.3(9) . .
C24 O4 C25 113.4(15) . .
C24 O4 K1 121.8(11) . .
C25 O4 K1 117.2(10) . .
C26 O5 C27 111.2(12) . .
C26 O5 K1 106.6(9) . .
C27 O5 K1 105.8(8) . .
C29 O6 C28 111.3(11) . .
C29 O6 K1 123.3(8) . .
C28 O6 K1 118.7(8) . .
C32 O7 C43 117.4(16) . .
C32 O7 K2 107.0(14) . .
C43 O7 K2 110.1(11) . .
C33 O8 C34 114.7(12) . .
C33 O8 K2 120.2(10) . .
C34 O8 K2 124.3(9) . .
C35 O9 C36 122.0(19) . .
C35 O9 K2 119.0(15) . .
C36 O9 K2 113.5(10) . .
C38 O10 C37 110.8(15) . .
C38 O10 K2 115.4(10) . .
C37 O10 K2 115.9(10) . .
C40 O11 C39 117.5(14) . .
C40 O11 K2 112.0(10) . .
C39 O11 K2 117.2(11) . .
C41 O12 C42 122.7(16) . .
C41 O12 K2 114.9(13) . .
C42 O12 K2 117.6(12) . .
C55 O13 C44 113.3(16) . .
C55 O13 K3 110.6(11) . .
C44 O13 K3 110.1(10) . .
C45 O14 C46 110.9(15) . .
C45 O14 K3 122.2(11) . .
C46 O14 K3 119.6(10) . .
C47 O15 C48 113.8(13) . .
C47 O15 K3 108.6(9) . .
C48 O15 K3 110.9(9) . .
C49 O16 C50 111.0(15) . .
C49 O16 K3 119.2(10) . .
C50 O16 K3 120.0(12) . .
C51 O17 C52 113.0(14) . .
C51 O17 K3 103.8(9) . .
C52 O17 K3 104.0(10) . .
C53 O18 C54 111.0(15) . .
C53 O18 K3 116.8(11) . .
C54 O18 K3 121.8(11) . .
O1 C19 C20 108.4(14) . .
O2 C20 C19 109.4(13) . .
O2 C21 C22 110.9(15) . .
O3 C22 C21 107.0(14) . .
O3 C23 C24 110.8(17) . .
O4 C24 C23 108.6(16) . .
O4 C25 C26 109.3(16) . .
O5 C26 C25 110.2(15) . .
O5 C27 C28 108.7(13) . .
O6 C28 C27 108.8(12) . .
O6 C29 C30 109.4(13) . .
O1 C30 C29 107.7(12) . .
O7 C32 C33 119.4(19) . .
O8 C33 C32 113.7(15) . .
O8 C34 C35 109.7(14) . .
O9 C35 C34 126.0(19) . .
O9 C36 C37 106(2) . .
O10 C37 C36 111.8(17) . .
O10 C38 C39 105.5(15) . .
O11 C39 C38 108.4(15) . .
O11 C40 C41 116.4(16) . .
O12 C41 C40 120.3(19) . .
O12 C42 C43 121.0(19) . .
O7 C43 C42 118.6(19) . .
O13 C44 C45 109.0(15) . .
O14 C45 C44 109.5(16) . .
O14 C46 C47 107.8(14) . .
O15 C47 C46 107.9(15) . .
O15 C48 C49 106.2(13) . .
O16 C49 C48 109.0(15) . .
O16 C50 C51 104.8(15) . .
O17 C51 C50 110.7(14) . .
O17 C51 K3 53.6(7) . .
C50 C51 K3 84.9(9) . .
O17 C52 C53 106.5(15) . .
O18 C53 C52 109.8(16) . .
O18 C54 C55 106.8(16) . .
O13 C55 C54 109.3(17) . .
C61 C56 C57 115.8(16) . .
C61 C56 C62 123.5(16) . .
C57 C56 C62 120.6(15) . .
C58 C57 C56 120.2(16) . .
C59 C58 C57 120.9(17) . .
C60 C59 C58 121.3(19) . .
C59 C60 C61 118.3(19) . .
C56 C61 C60 123.4(16) . .

loop_
_geom_bond_atom_site_label_1
_geom_bond_atom_site_label_2
_geom_bond_distance
_geom_bond_site_symmetry_2
K1 O6 2.803(10) .
K1 O4 2.823(11) .
K1 O5 2.887(11) .
K1 O3 2.897(11) .
K1 O2 2.976(10) .
K1 O1 3.001(11) .
K1 Ge1 3.488(4) .
K2 O8 2.831(13) .
K2 O11 2.851(13) .
K2 O12 2.935(12) .
K2 O9 2.940(13) .
K2 O10 2.949(12) .
K2 O7 2.997(12) .
K2 Ge2 3.521(4) .
K3 O16 2.773(12) .
K3 O14 2.870(11) .
K3 O18 2.870(12) .
K3 O15 2.873(11) .
K3 O17 2.907(11) .
K3 O13 3.010(10) .
K3 C51 3.506(16) .
K3 Ge7 3.583(4) .
Ge1 Ge3 2.464(2) .
Ge1 Ge4 2.468(3) .
Ge1 Ge2 2.574(2) .
Ge2 Ge6 2.463(2) .
Ge2 Ge5 2.468(3) .
Ge3 C1 1.940(16) .
Ge3 C2 1.959(13) .
Ge3 C3 2.006(14) .
Ge4 C6 1.956(15) .
Ge4 C5 2.003(15) .
Ge4 C4 2.018(16) .
Ge5 C9 1.986(14) .
Ge5 C7 1.985(14) .
Ge5 C8 1.986(14) .
Ge6 C11 1.942(14) .
Ge6 C12 1.969(15) .
Ge6 C10 1.987(15) .
Ge7 Ge8 2.465(2) .
Ge7 Ge9 2.475(2) .
Ge7 Ge7 2.587(3) 2_556
Ge8 C14 1.966(15) .
Ge8 C15 1.983(13) .
Ge8 C13 1.988(15) .
Ge9 C16 1.977(15) .
Ge9 C18 1.982(15) .
Ge9 C17 2.016(15) .
O1 C30 1.434(17) .
O1 C19 1.434(17) .
O2 C21 1.394(18) .
O2 C20 1.399(17) .
O3 C23 1.384(19) .
O3 C22 1.428(18) .
O4 C24 1.39(2) .
O4 C25 1.44(2) .
O5 C26 1.408(16) .
O5 C27 1.429(17) .
O6 C29 1.406(16) .
O6 C28 1.435(17) .
O7 C32 1.27(2) .
O7 C43 1.36(2) .
O8 C33 1.386(17) .
O8 C34 1.407(18) .
O9 C35 1.14(2) .
O9 C36 1.44(2) .
O10 C38 1.41(2) .
O10 C37 1.44(2) .
O11 C40 1.356(19) .
O11 C39 1.395(18) .
O12 C41 1.27(2) .
O12 C42 1.33(2) .
O13 C55 1.42(2) .
O13 C44 1.40(2) .
O14 C45 1.39(2) .
O14 C46 1.42(2) .
O15 C47 1.425(18) .
O15 C48 1.425(18) .
O16 C49 1.41(2) .
O16 C50 1.419(18) .
O17 C51 1.38(2) .
O17 C52 1.45(2) .
O18 C53 1.42(2) .
O18 C54 1.43(2) .
C19 C20 1.48(2) .
C21 C22 1.48(2) .
C23 C24 1.49(2) .
C25 C26 1.45(2) .
C27 C28 1.485(19) .
C29 C30 1.499(19) .
C32 C33 1.48(2) .
C34 C35 1.47(2) .
C36 C37 1.49(3) .
C38 C39 1.53(2) .
C40 C41 1.41(2) .
C42 C43 1.37(2) .
C44 C45 1.50(3) .
C46 C47 1.45(2) .
C48 C49 1.51(2) .
C50 C51 1.51(3) .
C52 C53 1.49(3) .
C54 C55 1.49(3) .
C56 C61 1.38(2) .
C56 C57 1.42(2) .
C56 C62 1.47(2) .
C57 C58 1.38(2) .
C58 C59 1.38(2) .
C59 C60 1.33(2) .
C60 C61 1.42(2) .

loop_
_geom_torsion_atom_site_label_1
_geom_torsion_atom_site_label_2
_geom_torsion_atom_site_label_3
_geom_torsion_atom_site_label_4
_geom_torsion
_geom_torsion_site_symmetry_1
_geom_torsion_site_symmetry_4
O6 K1 Ge1 Ge3 102.8(2) . .
O4 K1 Ge1 Ge3 -16.0(3) . .
O5 K1 Ge1 Ge3 43.2(2) . .
O3 K1 Ge1 Ge3 -65.5(3) . .
O2 K1 Ge1 Ge3 -140.5(3) . .
O1 K1 Ge1 Ge3 151.8(2) . .
O6 K1 Ge1 Ge4 -13.2(2) . .
O4 K1 Ge1 Ge4 -132.1(2) . .
O5 K1 Ge1 Ge4 -72.9(2) . .
O3 K1 Ge1 Ge4 178.5(3) . .
O2 K1 Ge1 Ge4 103.5(3) . .
O1 K1 Ge1 Ge4 35.8(3) . .
O6 K1 Ge1 Ge2 -130.6(2) . .
O4 K1 Ge1 Ge2 110.5(2) . .
O5 K1 Ge1 Ge2 169.7(2) . .
O3 K1 Ge1 Ge2 61.1(3) . .
O2 K1 Ge1 Ge2 -13.9(3) . .
O1 K1 Ge1 Ge2 -81.6(3) . .
Ge3 Ge1 Ge2 Ge6 -168.57(8) . .
Ge4 Ge1 Ge2 Ge6 -74.91(9) . .
K1 Ge1 Ge2 Ge6 51.40(11) . .
Ge3 Ge1 Ge2 Ge5 99.20(9) . .
Ge4 Ge1 Ge2 Ge5 -167.14(8) . .
K1 Ge1 Ge2 Ge5 -40.82(11) . .
Ge3 Ge1 Ge2 K2 -61.85(13) . .
Ge4 Ge1 Ge2 K2 31.81(13) . .
K1 Ge1 Ge2 K2 158.12(11) . .
O8 K2 Ge2 Ge6 -7.7(3) . .
O11 K2 Ge2 Ge6 -169.5(3) . .
O12 K2 Ge2 Ge6 -118.0(2) . .
O9 K2 Ge2 Ge6 51.8(4) . .
O10 K2 Ge2 Ge6 128.3(4) . .
O7 K2 Ge2 Ge6 -62.7(3) . .
O8 K2 Ge2 Ge5 93.2(3) . .
O11 K2 Ge2 Ge5 -68.5(3) . .
O12 K2 Ge2 Ge5 -17.0(3) . .
O9 K2 Ge2 Ge5 152.8(4) . .
O10 K2 Ge2 Ge5 -130.7(4) . .
O7 K2 Ge2 Ge5 38.2(3) . .
O8 K2 Ge2 Ge1 -113.4(3) . .
O11 K2 Ge2 Ge1 84.8(3) . .
O12 K2 Ge2 Ge1 136.3(2) . .
O9 K2 Ge2 Ge1 -53.8(4) . .
O10 K2 Ge2 Ge1 22.7(4) . .
O7 K2 Ge2 Ge1 -168.4(3) . .
Ge4 Ge1 Ge3 C1 -63.1(6) . .
Ge2 Ge1 Ge3 C1 34.2(6) . .
K1 Ge1 Ge3 C1 171.0(6) . .
Ge4 Ge1 Ge3 C2 179.1(5) . .
Ge2 Ge1 Ge3 C2 -83.6(5) . .
K1 Ge1 Ge3 C2 53.3(5) . .
Ge4 Ge1 Ge3 C3 64.2(5) . .
Ge2 Ge1 Ge3 C3 161.5(5) . .
K1 Ge1 Ge3 C3 -61.6(5) . .
Ge3 Ge1 Ge4 C6 -167.8(5) . .
Ge2 Ge1 Ge4 C6 97.1(5) . .
K1 Ge1 Ge4 C6 -33.6(5) . .
Ge3 Ge1 Ge4 C5 -54.8(6) . .
Ge2 Ge1 Ge4 C5 -149.9(6) . .
K1 Ge1 Ge4 C5 79.4(6) . .
Ge3 Ge1 Ge4 C4 70.4(6) . .
Ge2 Ge1 Ge4 C4 -24.7(6) . .
K1 Ge1 Ge4 C4 -155.4(6) . .
Ge6 Ge2 Ge5 C9 -34.4(5) . .
Ge1 Ge2 Ge5 C9 62.7(5) . .
K2 Ge2 Ge5 C9 -138.5(5) . .
Ge6 Ge2 Ge5 C7 86.8(5) . .
Ge1 Ge2 Ge5 C7 -176.1(5) . .
K2 Ge2 Ge5 C7 -17.4(5) . .
Ge6 Ge2 Ge5 C8 -155.8(6) . .
Ge1 Ge2 Ge5 C8 -58.7(6) . .
K2 Ge2 Ge5 C8 100.1(6) . .
Ge5 Ge2 Ge6 C11 75.0(5) . .
Ge1 Ge2 Ge6 C11 -21.3(5) . .
K2 Ge2 Ge6 C11 -150.0(5) . .
Ge5 Ge2 Ge6 C12 -167.3(5) . .
Ge1 Ge2 Ge6 C12 96.5(5) . .
K2 Ge2 Ge6 C12 -32.3(5) . .
Ge5 Ge2 Ge6 C10 -46.7(6) . .
Ge1 Ge2 Ge6 C10 -142.9(6) . .
K2 Ge2 Ge6 C10 88.3(6) . .
O16 K3 Ge7 Ge8 -38.7(3) . .
O14 K3 Ge7 Ge8 78.3(4) . .
O18 K3 Ge7 Ge8 -156.4(3) . .
O15 K3 Ge7 Ge8 13.1(3) . .
O17 K3 Ge7 Ge8 -98.9(3) . .
O13 K3 Ge7 Ge8 154.3(3) . .
C51 K3 Ge7 Ge8 -79.3(4) . .
O16 K3 Ge7 Ge9 66.6(3) . .
O14 K3 Ge7 Ge9 -176.4(3) . .
O18 K3 Ge7 Ge9 -51.1(3) . .
O15 K3 Ge7 Ge9 118.4(3) . .
O17 K3 Ge7 Ge9 6.4(3) . .
O13 K3 Ge7 Ge9 -100.3(4) . .
C51 K3 Ge7 Ge9 26.0(4) . .
O16 K3 Ge7 Ge7 -145.4(3) . 2_556
O14 K3 Ge7 Ge7 -28.4(4) . 2_556
O18 K3 Ge7 Ge7 96.9(3) . 2_556
O15 K3 Ge7 Ge7 -93.6(3) . 2_556
O17 K3 Ge7 Ge7 154.4(3) . 2_556
O13 K3 Ge7 Ge7 47.7(4) . 2_556
C51 K3 Ge7 Ge7 174.0(4) . 2_556
Ge9 Ge7 Ge8 C14 49.7(5) . .
Ge7 Ge7 Ge8 C14 -48.2(5) 2_556 .
K3 Ge7 Ge8 C14 -175.9(5) . .
Ge9 Ge7 Ge8 C15 -76.7(5) . .
Ge7 Ge7 Ge8 C15 -174.5(5) 2_556 .
K3 Ge7 Ge8 C15 57.8(5) . .
Ge9 Ge7 Ge8 C13 167.4(5) . .
Ge7 Ge7 Ge8 C13 69.5(5) 2_556 .
K3 Ge7 Ge8 C13 -58.2(5) . .
Ge8 Ge7 Ge9 C16 -83.5(6) . .
Ge7 Ge7 Ge9 C16 11.0(6) 2_556 .
K3 Ge7 Ge9 C16 164.8(6) . .
Ge8 Ge7 Ge9 C18 156.0(6) . .
Ge7 Ge7 Ge9 C18 -109.6(6) 2_556 .
K3 Ge7 Ge9 C18 44.3(6) . .
Ge8 Ge7 Ge9 C17 41.0(5) . .
Ge7 Ge7 Ge9 C17 135.4(5) 2_556 .
K3 Ge7 Ge9 C17 -70.7(5) . .
O6 K1 O1 C30 31.6(8) . .
O4 K1 O1 C30 123.9(9) . .
O5 K1 O1 C30 61.1(9) . .
O3 K1 O1 C30 179.4(8) . .
O2 K1 O1 C30 -155.6(9) . .
Ge1 K1 O1 C30 -32.0(9) . .
O6 K1 O1 C19 155.1(11) . .
O4 K1 O1 C19 -112.6(11) . .
O5 K1 O1 C19 -175.4(10) . .
O3 K1 O1 C19 -57.1(10) . .
O2 K1 O1 C19 -32.1(10) . .
Ge1 K1 O1 C19 91.5(10) . .
O6 K1 O2 C21 -133.6(10) . .
O4 K1 O2 C21 6.0(11) . .
O5 K1 O2 C21 -65.3(12) . .
O3 K1 O2 C21 11.2(10) . .
O1 K1 O2 C21 -140.1(11) . .
Ge1 K1 O2 C21 120.9(10) . .
O6 K1 O2 C20 6.2(11) . .
O4 K1 O2 C20 145.7(10) . .
O5 K1 O2 C20 74.4(12) . .
O3 K1 O2 C20 150.9(11) . .
O1 K1 O2 C20 -0.3(9) . .
Ge1 K1 O2 C20 -99.4(10) . .
O6 K1 O3 C23 -127.2(10) . .
O4 K1 O3 C23 -33.3(9) . .
O5 K1 O3 C23 -64.5(10) . .
O2 K1 O3 C23 152.4(11) . .
O1 K1 O3 C23 176.9(10) . .
Ge1 K1 O3 C23 30.9(11) . .
O6 K1 O3 C22 104.6(12) . .
O4 K1 O3 C22 -161.5(13) . .
O5 K1 O3 C22 167.3(11) . .
O2 K1 O3 C22 24.1(11) . .
O1 K1 O3 C22 48.7(12) . .
Ge1 K1 O3 C22 -97.4(12) . .
O6 K1 O4 C24 145.0(15) . .
O5 K1 O4 C24 148.4(16) . .
O3 K1 O4 C24 3.1(15) . .
O2 K1 O4 C24 8.3(16) . .
O1 K1 O4 C24 71.6(17) . .
Ge1 K1 O4 C24 -129.4(15) . .
O6 K1 O4 C25 -2.5(14) . .
O5 K1 O4 C25 0.9(13) . .
O3 K1 O4 C25 -144.5(14) . .
O2 K1 O4 C25 -139.3(13) . .
O1 K1 O4 C25 -75.9(15) . .
Ge1 K1 O4 C25 83.0(14) . .
O6 K1 O5 C26 -152.3(9) . .
O4 K1 O5 C26 31.1(8) . .
O3 K1 O5 C26 61.6(9) . .
O2 K1 O5 C26 121.5(9) . .
O1 K1 O5 C26 179.0(8) . .
Ge1 K1 O5 C26 -63.1(8) . .
O6 K1 O5 C27 -33.9(9) . .
O4 K1 O5 C27 149.5(10) . .
O3 K1 O5 C27 -180.0(9) . .
O2 K1 O5 C27 -120.1(9) . .
O1 K1 O5 C27 -62.6(9) . .
Ge1 K1 O5 C27 55.3(9) . .
O4 K1 O6 C29 -143.4(10) . .
O5 K1 O6 C29 -146.7(11) . .
O3 K1 O6 C29 -69.4(12) . .
O2 K1 O6 C29 -5.7(11) . .
O1 K1 O6 C29 0.7(10) . .
Ge1 K1 O6 C29 128.5(10) . .
O4 K1 O6 C28 5.3(11) . .
O5 K1 O6 C28 1.9(9) . .
O3 K1 O6 C28 79.3(12) . .
O2 K1 O6 C28 143.0(9) . .
O1 K1 O6 C28 149.4(11) . .
Ge1 K1 O6 C28 -82.8(9) . .
O8 K2 O7 C32 -36.1(13) . .
O11 K2 O7 C32 -174.9(13) . .
O12 K2 O7 C32 161.3(14) . .
O9 K2 O7 C32 -55.1(14) . .
O10 K2 O7 C32 -117.1(13) . .
Ge2 K2 O7 C32 76.1(13) . .
O8 K2 O7 C43 -164.7(14) . .
O11 K2 O7 C43 56.5(13) . .
O12 K2 O7 C43 32.7(12) . .
O9 K2 O7 C43 176.3(13) . .
O10 K2 O7 C43 114.3(12) . .
Ge2 K2 O7 C43 -52.5(12) . .
O11 K2 O8 C33 94.6(13) . .
O12 K2 O8 C33 34.5(13) . .
O9 K2 O8 C33 177.1(15) . .
O10 K2 O8 C33 156.2(11) . .
O7 K2 O8 C33 19.2(11) . .
Ge2 K2 O8 C33 -58.5(12) . .
O11 K2 O8 C34 -95.9(13) . .
O12 K2 O8 C34 -156.0(12) . .
O9 K2 O8 C34 -13.4(13) . .
O10 K2 O8 C34 -34.3(14) . .
O7 K2 O8 C34 -171.3(14) . .
Ge2 K2 O8 C34 111.0(12) . .
O8 K2 O9 C35 21(2) . .
O11 K2 O9 C35 157(2) . .
O12 K2 O9 C35 97(3) . .
O10 K2 O9 C35 178(3) . .
O7 K2 O9 C35 41(3) . .
Ge2 K2 O9 C35 -65(3) . .
O8 K2 O9 C36 176(2) . .
O11 K2 O9 C36 -49(2) . .
O12 K2 O9 C36 -108.4(19) . .
O10 K2 O9 C36 -27.8(17) . .
O7 K2 O9 C36 -164.8(18) . .
Ge2 K2 O9 C36 89.1(19) . .
O8 K2 O10 C38 -118.3(11) . .
O11 K2 O10 C38 18.4(11) . .
O12 K2 O10 C38 3.3(12) . .
O9 K2 O10 C38 -138.5(13) . .
O7 K2 O10 C38 -57.1(13) . .
Ge2 K2 O10 C38 105.8(11) . .
O8 K2 O10 C37 13.6(12) . .
O11 K2 O10 C37 150.3(12) . .
O12 K2 O10 C37 135.2(11) . .
O9 K2 O10 C37 -6.6(12) . .
O7 K2 O10 C37 74.8(13) . .
Ge2 K2 O10 C37 -122.3(11) . .
O8 K2 O11 C40 -118.8(10) . .
O12 K2 O11 C40 -37.4(10) . .
O9 K2 O11 C40 -179.4(11) . .
O10 K2 O11 C40 159.8(11) . .
O7 K2 O11 C40 -61.3(11) . .
Ge2 K2 O11 C40 34.4(11) . .
O8 K2 O11 C39 101.1(12) . .
O12 K2 O11 C39 -177.6(12) . .
O9 K2 O11 C39 40.5(12) . .
O10 K2 O11 C39 19.7(11) . .
O7 K2 O11 C39 158.6(11) . .
Ge2 K2 O11 C39 -105.7(11) . .
O8 K2 O12 C41 166.2(15) . .
O11 K2 O12 C41 29.9(14) . .
O9 K2 O12 C41 108.3(16) . .
O10 K2 O12 C41 45.3(15) . .
O7 K2 O12 C41 -178.3(16) . .
Ge2 K2 O12 C41 -85.3(15) . .
O8 K2 O12 C42 -37.6(16) . .
O11 K2 O12 C42 -173.9(16) . .
O9 K2 O12 C42 -95.5(16) . .
O10 K2 O12 C42 -158.5(15) . .
O7 K2 O12 C42 -22.1(14) . .
Ge2 K2 O12 C42 70.9(15) . .
O16 K3 O13 C55 -117.8(12) . .
O14 K3 O13 C55 155.0(12) . .
O18 K3 O13 C55 -25.5(11) . .
O15 K3 O13 C55 -178.1(11) . .
O17 K3 O13 C55 -55.2(12) . .
C51 K3 O13 C55 -57.6(12) . .
Ge7 K3 O13 C55 39.2(12) . .
O16 K3 O13 C44 116.2(13) . .
O14 K3 O13 C44 29.0(12) . .
O18 K3 O13 C44 -151.5(13) . .
O15 K3 O13 C44 55.9(13) . .
O17 K3 O13 C44 178.7(12) . .
C51 K3 O13 C44 176.4(12) . .
Ge7 K3 O13 C44 -86.9(13) . .
O16 K3 O14 C45 -136.7(12) . .
O18 K3 O14 C45 3.6(13) . .
O15 K3 O14 C45 -144.8(14) . .
O17 K3 O14 C45 -63.9(15) . .
O13 K3 O14 C45 4.1(12) . .
C51 K3 O14 C45 -110.9(15) . .
Ge7 K3 O14 C45 121.5(12) . .
O16 K3 O14 C46 10.6(12) . .
O18 K3 O14 C46 150.9(10) . .
O15 K3 O14 C46 2.4(10) . .
O17 K3 O14 C46 83.4(13) . .
O13 K3 O14 C46 151.3(12) . .
C51 K3 O14 C46 36.4(16) . .
Ge7 K3 O14 C46 -91.2(11) . .
O16 K3 O15 C47 153.8(12) . .
O14 K3 O15 C47 -34.8(11) . .
O18 K3 O15 C47 -113.1(12) . .
O17 K3 O15 C47 179.0(11) . .
O13 K3 O15 C47 -61.5(11) . .
C51 K3 O15 C47 160.0(11) . .
Ge7 K3 O15 C47 88.5(11) . .
O16 K3 O15 C48 28.1(9) . .
O14 K3 O15 C48 -160.4(11) . .
O18 K3 O15 C48 121.2(11) . .
O17 K3 O15 C48 53.3(10) . .
O13 K3 O15 C48 172.8(9) . .
C51 K3 O15 C48 34.3(10) . .
Ge7 K3 O15 C48 -37.2(10) . .
O14 K3 O16 C49 -0.8(12) . .
O18 K3 O16 C49 -139.1(11) . .
O15 K3 O16 C49 7.2(11) . .
O17 K3 O16 C49 -146.0(12) . .
O13 K3 O16 C49 -68.1(14) . .
C51 K3 O16 C49 -163.6(14) . .
Ge7 K3 O16 C49 129.5(12) . .
O14 K3 O16 C50 142.0(11) . .
O18 K3 O16 C50 3.8(12) . .
O15 K3 O16 C50 150.0(12) . .
O17 K3 O16 C50 -3.1(11) . .
O13 K3 O16 C50 74.8(13) . .
C51 K3 O16 C50 -20.7(11) . .
Ge7 K3 O16 C50 -87.7(11) . .
O16 K3 O17 C51 -31.4(10) . .
O14 K3 O17 C51 -121.0(11) . .
O18 K3 O17 C51 155.7(11) . .
O15 K3 O17 C51 -56.5(11) . .
O13 K3 O17 C51 -175.4(10) . .
Ge7 K3 O17 C51 54.8(10) . .
O16 K3 O17 C52 -149.8(11) . .
O14 K3 O17 C52 120.6(12) . .
O18 K3 O17 C52 37.3(10) . .
O15 K3 O17 C52 -174.8(10) . .
O13 K3 O17 C52 66.2(11) . .
C51 K3 O17 C52 -118.4(15) . .
Ge7 K3 O17 C52 -63.6(10) . .
O16 K3 O18 C53 -11.5(12) . .
O14 K3 O18 C53 -150.7(10) . .
O15 K3 O18 C53 -87.6(13) . .
O17 K3 O18 C53 -4.6(10) . .
O13 K3 O18 C53 -151.2(12) . .
C51 K3 O18 C53 4.7(11) . .
Ge7 K3 O18 C53 72.5(11) . .
O16 K3 O18 C54 130.2(12) . .
O14 K3 O18 C54 -9.0(13) . .
O15 K3 O18 C54 54.2(15) . .
O17 K3 O18 C54 137.2(13) . .
O13 K3 O18 C54 -9.5(11) . .
C51 K3 O18 C54 146.4(12) . .
Ge7 K3 O18 C54 -145.8(12) . .
C30 O1 C19 C20 -175.7(13) . .
K1 O1 C19 C20 63.6(14) . .
C21 O2 C20 C19 172.1(13) . .
K1 O2 C20 C19 31.2(16) . .
O1 C19 C20 O2 -63.3(17) . .
C20 O2 C21 C22 172.6(13) . .
K1 O2 C21 C22 -44.1(15) . .
C23 O3 C22 C21 178.5(13) . .
K1 O3 C22 C21 -55.8(16) . .
O2 C21 C22 O3 66.6(17) . .
C22 O3 C23 C24 -167.5(15) . .
K1 O3 C23 C24 63.1(15) . .
C25 O4 C24 C23 173.7(18) . .
K1 O4 C24 C23 25(2) . .
O3 C23 C24 O4 -60(2) . .
C24 O4 C25 C26 177.6(18) . .
K1 O4 C25 C26 -32(2) . .
C27 O5 C26 C25 -179.2(15) . .
K1 O5 C26 C25 -64.4(15) . .
O4 C25 C26 O5 67(2) . .
C26 O5 C27 C28 -178.5(12) . .
K1 O5 C27 C28 66.1(13) . .
C29 O6 C28 C27 -178.4(12) . .
K1 O6 C28 C27 29.4(15) . .
O5 C27 C28 O6 -65.9(16) . .
C28 O6 C29 C30 177.6(13) . .
K1 O6 C29 C30 -31.7(16) . .
C19 O1 C30 C29 176.6(13) . .
K1 O1 C30 C29 -61.2(13) . .
O6 C29 C30 O1 63.0(16) . .
C43 O7 C32 C33 179.3(19) . .
K2 O7 C32 C33 55(2) . .
C34 O8 C33 C32 -173.9(17) . .
K2 O8 C33 C32 -3(2) . .
O7 C32 C33 O8 -39(3) . .
C33 O8 C34 C35 177.7(16) . .
K2 O8 C34 C35 8(2) . .
C36 O9 C35 C34 178(2) . .
K2 O9 C35 C34 -30(4) . .
O8 C34 C35 O9 16(4) . .
C35 O9 C36 C37 -148(3) . .
K2 O9 C36 C37 59(2) . .
C38 O10 C37 C36 173.5(15) . .
K2 O10 C37 C36 39.5(18) . .
O9 C36 C37 O10 -66(2) . .
C37 O10 C38 C39 176.0(13) . .
K2 O10 C38 C39 -49.7(15) . .
C40 O11 C39 C38 168.6(15) . .
K2 O11 C39 C38 -53.5(16) . .
O10 C38 C39 O11 67.6(17) . .
C39 O11 C40 C41 -172.7(18) . .
K2 O11 C40 C41 47(2) . .
C42 O12 C41 C40 -175(2) . .
K2 O12 C41 C40 -21(3) . .
O11 C40 C41 O12 -18(3) . .
C41 O12 C42 C43 164(2) . .
K2 O12 C42 C43 10(3) . .
C32 O7 C43 C42 -169(2) . .
K2 O7 C43 C42 -47(2) . .
O12 C42 C43 O7 27(4) . .
C55 O13 C44 C45 176.5(15) . .
K3 O13 C44 C45 -59.0(17) . .
C46 O14 C45 C44 175.9(14) . .
K3 O14 C45 C44 -34(2) . .
O13 C44 C45 O14 63(2) . .
C45 O14 C46 C47 -179.9(14) . .
K3 O14 C46 C47 29.4(16) . .
C48 O15 C47 C46 -167.9(14) . .
K3 O15 C47 C46 68.2(15) . .
O14 C46 C47 O15 -64.9(17) . .
C47 O15 C48 C49 178.4(14) . .
K3 O15 C48 C49 -58.9(15) . .
C50 O16 C49 C48 174.5(13) . .
K3 O16 C49 C48 -39.6(17) . .
O15 C48 C49 O16 65.6(17) . .
C49 O16 C50 C51 179.8(14) . .
K3 O16 C50 C51 34.2(17) . .
C52 O17 C51 C50 178.8(13) . .
K3 O17 C51 C50 66.8(13) . .
C52 O17 C51 K3 112.0(13) . .
O16 C50 C51 O17 -70.7(17) . .
O16 C50 C51 K3 -22.8(11) . .
O16 K3 C51 O17 137.2(12) . .
O14 K3 C51 O17 100.7(13) . .
O18 K3 C51 O17 -21.0(10) . .
O15 K3 C51 O17 129.1(10) . .
O13 K3 C51 O17 5.8(12) . .
Ge7 K3 C51 O17 -120.2(10) . .
O16 K3 C51 C50 16.8(9) . .
O14 K3 C51 C50 -19.6(17) . .
O18 K3 C51 C50 -141.3(11) . .
O15 K3 C51 C50 8.8(11) . .
O17 K3 C51 C50 -120.3(15) . .
O13 K3 C51 C50 -114.5(11) . .
Ge7 K3 C51 C50 119.5(11) . .
C51 O17 C52 C53 177.7(14) . .
K3 O17 C52 C53 -70.4(14) . .
C54 O18 C53 C52 -174.4(15) . .
K3 O18 C53 C52 -28.7(18) . .
O17 C52 C53 O18 69.1(18) . .
C53 O18 C54 C55 -175.4(15) . .
K3 O18 C54 C55 40.9(18) . .
C44 O13 C55 C54 -177.5(15) . .
K3 O13 C55 C54 58.3(16) . .
O18 C54 C55 O13 -65.8(19) . .
C61 C56 C57 C58 3(2) . .
C62 C56 C57 C58 179.3(15) . .
C56 C57 C58 C59 -1(2) . .
C57 C58 C59 C60 -1(3) . .
C58 C59 C60 C61 1(3) . .
C57 C56 C61 C60 -3(2) . .
C62 C56 C61 C60 -179.0(15) . .
C59 C60 C61 C56 1(3) . .
